data_4301229
loop_
_publ_author_name
'Makoto Imaji'
'Yoshiaki Tanabe'
'Yuichiro Mutoh'
'Youichi Ishii'

_publ_section_title
;
 Core Expansion Reactions of Cyanamido/Carbodiimido-Bridged
 Polynuclear Iridium Complexes
;
_journal_name_full 'Inorganic Chemistry'
_journal_page_first 773
_journal_page_last 780
_journal_paper_doi 10.1021/ic8017503
_journal_volume 48
_journal_year 2009
_chemical_formula_moiety 'C34 H50 Cl4 Ir2 N4 Pd4 '
_chemical_formula_sum 'C34 H50 Cl4 Ir2 N4 Pd4'
_chemical_formula_weight 1466.65
_space_group_IT_number 2
_symmetry_cell_setting triclinic
_symmetry_Int_Tables_number 2
_symmetry_space_group_name_Hall '-P 1'
_symmetry_space_group_name_H-M 'P -1'
_cell_angle_alpha 70.804(10)
_cell_angle_beta 60.313(7)
_cell_angle_gamma 78.821(11)
_cell_formula_units_Z 1
_cell_length_a 10.596(2)
_cell_length_b 10.775(2)
_cell_length_c 11.100(2)
_cell_measurement_reflns_used 3047
_cell_measurement_temperature 123.1
_cell_measurement_theta_max 27.5
_cell_measurement_theta_min 3.0
_cell_volume 1039.0(3)
_computing_cell_refinement CrystalClear
_computing_data_collection CrystalClear
_computing_data_reduction CrystalStructure
_computing_publication_material 'CrystalStructure 3.8'
_computing_structure_refinement SHELXL
_computing_structure_solution SHELXS97
_diffrn_detector_area_resol_mean 7.31
_diffrn_measured_fraction_theta_full 0.960
_diffrn_measured_fraction_theta_max 0.960
_diffrn_measurement_device_type 'Rigaku Mercury'
_diffrn_measurement_method \w
_diffrn_radiation_type 'Mo K\a'
_diffrn_radiation_wavelength 0.71070
_diffrn_reflns_av_R_equivalents 0.027
_diffrn_reflns_limit_h_max 13
_diffrn_reflns_limit_h_min -13
_diffrn_reflns_limit_k_max 13
_diffrn_reflns_limit_k_min -11
_diffrn_reflns_limit_l_max 14
_diffrn_reflns_limit_l_min -14
_diffrn_reflns_number 7803
_diffrn_reflns_theta_full 27.48
_diffrn_reflns_theta_max 27.48
_exptl_absorpt_coefficient_mu 8.378
_exptl_absorpt_correction_T_max 0.433
_exptl_absorpt_correction_T_min 0.281
_exptl_absorpt_correction_type multi-scan
_exptl_absorpt_process_details 'Jacobson, R. (1998) Private communication'
_exptl_crystal_colour yellow
_exptl_crystal_density_diffrn 2.344
_exptl_crystal_density_method 'not measured'
_exptl_crystal_description prism
_exptl_crystal_F_000 688.00
_exptl_crystal_size_max 0.25
_exptl_crystal_size_mid 0.12
_exptl_crystal_size_min 0.10
_refine_diff_density_max 1.40
_refine_diff_density_min -1.01
_refine_ls_extinction_method none
_refine_ls_goodness_of_fit_ref 1.062
_refine_ls_hydrogen_treatment refall
_refine_ls_number_parameters 227
_refine_ls_number_reflns 4574
_refine_ls_R_factor_gt 0.0313
_refine_ls_shift/su_max 0.0010
_refine_ls_structure_factor_coef Fsqd
_refine_ls_weighting_details 'w = 1/[\s^2^(Fo^2^)+(0.0354P)^2^+1.8314P] where P=(Fo^2^+2Fc^2^)/3'
_refine_ls_weighting_scheme calc
_refine_ls_wR_factor_ref 0.0775
_reflns_number_gt 4101
_reflns_number_total 4574
_reflns_threshold_expression F^2^>2.0\s(F^2^)
_cod_data_source_file ic8017503_si_001_3.cif
_cod_data_source_block 7_Ir2Pd4
_cod_original_formula_sum 'C34 H50 Cl4 Ir2 N4 Pd4 '
_cod_database_code 4301229

loop_
_symmetry_equiv_pos_site_id
_symmetry_equiv_pos_as_xyz
1 +X,+Y,+Z
2 -X,-Y,-Z

loop_
_atom_site_label
_atom_site_type_symbol
_atom_site_fract_x
_atom_site_fract_y
_atom_site_fract_z
_atom_site_U_iso_or_equiv
_atom_site_adp_type
_atom_site_occupancy
_atom_site_symmetry_multiplicity
_atom_site_calc_flag
_atom_site_refinement_flags
_atom_site_disorder_assembly
_atom_site_disorder_group
Ir(1) Ir -0.04865(2) 0.394112(19) 0.66559(2) 0.01666(6) Uani 1.00 1 d . . .
Pd(1) Pd 0.32856(5) 0.17479(4) 0.19248(5) 0.01998(11) Uani 1.00 1 d . . .
Pd(2) Pd 0.48966(5) 0.21515(4) 0.36657(5) 0.01963(11) Uani 1.00 1 d . . .
Cl(1) Cl 0.11979(15) 0.50663(14) 0.67762(17) 0.0240(3) Uani 1.00 1 d . . .
Cl(2) Cl 0.55310(18) 0.08640(17) 0.2013(2) 0.0357(3) Uani 1.00 1 d . . .
N(1) N 0.1027(4) 0.4194(4) 0.4452(4) 0.0166(9) Uani 1.00 1 d . . .
N(2) N 0.3003(5) 0.2652(5) 0.3446(6) 0.0306(12) Uani 1.00 1 d . . .
C(1) C 0.2019(6) 0.3432(5) 0.3946(6) 0.0205(11) Uani 1.00 1 d . . .
C(2) C -0.1414(7) 0.2193(5) 0.7031(6) 0.0270(13) Uani 1.00 1 d . . .
C(3) C -0.0473(7) 0.1873(5) 0.7698(7) 0.0268(13) Uani 1.00 1 d . . .
C(4) C -0.1057(7) 0.2589(5) 0.8775(6) 0.0286(14) Uani 1.00 1 d . . .
C(5) C -0.2317(7) 0.3365(6) 0.8745(6) 0.0318(14) Uani 1.00 1 d . . .
C(6) C -0.2551(6) 0.3103(6) 0.7680(7) 0.0313(15) Uani 1.00 1 d . . .
C(7) C -0.1217(8) 0.1640(6) 0.5862(8) 0.0419(18) Uani 1.00 1 d . . .
C(8) C 0.0815(8) 0.0947(6) 0.7378(9) 0.0424(18) Uani 1.00 1 d . . .
C(9) C -0.0462(9) 0.2558(7) 0.9748(7) 0.0423(18) Uani 1.00 1 d . . .
C(10) C -0.3255(8) 0.4235(8) 0.9690(8) 0.054(2) Uani 1.00 1 d . . .
C(11) C -0.3744(7) 0.3660(7) 0.7291(8) 0.046(2) Uani 1.00 1 d . . .
C(12) C 0.1329(8) 0.2270(8) 0.1806(9) 0.0465(19) Uani 1.00 1 d . . .
C(13) C 0.2441(8) 0.2163(7) 0.0471(8) 0.0371(16) Uani 1.00 1 d . . .
C(14) C 0.3256(8) 0.0968(6) 0.0388(7) 0.0335(15) Uani 1.00 1 d . . .
C(15) C 0.6661(7) 0.1720(7) 0.4163(8) 0.0406(17) Uani 1.00 1 d . . .
C(16) C 0.5936(15) 0.2941(14) 0.4393(16) 0.027(2) Uani 0.50 1 d P . .
C(17) C 0.4538(10) 0.3077(12) 0.5216(13) 0.084(4) Uani 1.00 1 d . . .
C(18) C 0.547(2) 0.217(2) 0.526(2) 0.057(5) Uani 0.50 1 d P . .
H(1) H 0.0410 0.1976 0.9548 0.051 Uiso 1.00 1 c R . .
H(2) H -0.1194 0.2230 1.0753 0.051 Uiso 1.00 1 c R . .
H(3) H -0.0211 0.3448 0.9586 0.051 Uiso 1.00 1 c R . .
H(4) H -0.2861 0.4236 1.0324 0.064 Uiso 1.00 1 c R . .
H(5) H -0.4243 0.3910 1.0276 0.064 Uiso 1.00 1 c R . .
H(6) H -0.3277 0.5133 0.9093 0.064 Uiso 1.00 1 c R . .
H(7) H -0.4360 0.4273 0.7860 0.056 Uiso 1.00 1 c R . .
H(8) H -0.4330 0.2945 0.7495 0.056 Uiso 1.00 1 c R . .
H(9) H -0.3326 0.4127 0.6263 0.056 Uiso 1.00 1 c R . .
H(10) H -0.1986 0.2004 0.5583 0.050 Uiso 1.00 1 c R . .
H(11) H -0.1269 0.0680 0.6221 0.050 Uiso 1.00 1 c R . .
H(12) H -0.0267 0.1876 0.5022 0.050 Uiso 1.00 1 c R . .
H(13) H 0.0937 0.0566 0.6636 0.051 Uiso 1.00 1 c R . .
H(14) H 0.0671 0.0244 0.8257 0.051 Uiso 1.00 1 c R . .
H(15) H 0.1685 0.1422 0.7030 0.051 Uiso 1.00 1 c R . .
H(16) H 0.1132 0.1547 0.2637 0.056 Uiso 1.00 1 c R . .
H(17) H 0.0764 0.3068 0.1888 0.056 Uiso 1.00 1 c R . .
H(18) H 0.2647 0.2880 -0.0368 0.045 Uiso 1.00 1 c R . .
H(19) H 0.3040 0.0257 0.1234 0.040 Uiso 1.00 1 c R . .
H(20) H 0.4022 0.0872 -0.0514 0.040 Uiso 1.00 1 c R . .

loop_
_atom_site_aniso_label
_atom_site_aniso_U_11
_atom_site_aniso_U_22
_atom_site_aniso_U_33
_atom_site_aniso_U_12
_atom_site_aniso_U_13
_atom_site_aniso_U_23
Ir(1) 0.01468(11) 0.01871(11) 0.01576(12) 0.00053(8) -0.00801(9) -0.00286(8)
Pd(1) 0.0196(2) 0.0224(2) 0.0217(2) 0.00272(17) -0.01007(19) -0.01188(18)
Pd(2) 0.0158(2) 0.0233(2) 0.0233(2) 0.00474(16) -0.01045(19) -0.01149(18)
Cl(1) 0.0223(6) 0.0282(6) 0.0276(7) 0.0001(5) -0.0156(6) -0.0091(5)
Cl(2) 0.0287(8) 0.0454(8) 0.0498(11) 0.0181(6) -0.0233(8) -0.0360(8)
N(1) 0.014(2) 0.021(2) 0.013(2) 0.0022(17) -0.0067(19) -0.0031(17)
N(2) 0.029(2) 0.042(3) 0.039(3) 0.016(2) -0.024(2) -0.028(2)
C(1) 0.021(2) 0.028(2) 0.024(3) 0.004(2) -0.017(2) -0.013(2)
C(2) 0.035(3) 0.023(2) 0.024(3) -0.011(2) -0.019(2) 0.006(2)
C(3) 0.031(3) 0.019(2) 0.027(3) -0.000(2) -0.016(2) 0.002(2)
C(4) 0.036(3) 0.023(2) 0.022(3) -0.006(2) -0.016(2) 0.006(2)
C(5) 0.024(3) 0.038(3) 0.012(3) 0.001(2) -0.000(2) 0.004(2)
C(6) 0.017(2) 0.035(3) 0.029(3) -0.012(2) -0.007(2) 0.007(2)
C(7) 0.055(4) 0.031(3) 0.050(4) -0.012(3) -0.033(4) -0.005(3)
C(8) 0.046(4) 0.020(3) 0.061(5) 0.004(2) -0.031(4) -0.003(3)
C(9) 0.065(5) 0.041(3) 0.025(3) -0.008(3) -0.028(3) 0.002(3)
C(10) 0.032(4) 0.064(5) 0.024(4) 0.018(3) 0.006(3) -0.007(3)
C(11) 0.018(3) 0.055(4) 0.045(4) -0.010(3) -0.010(3) 0.010(3)
C(12) 0.039(4) 0.077(5) 0.050(5) 0.022(3) -0.035(3) -0.037(4)
C(13) 0.043(4) 0.046(3) 0.034(4) 0.009(3) -0.027(3) -0.017(3)
C(14) 0.048(4) 0.033(3) 0.031(3) 0.004(3) -0.021(3) -0.021(2)
C(15) 0.032(3) 0.064(4) 0.053(4) 0.017(3) -0.035(3) -0.034(4)
C(16) 0.031(7) 0.039(7) 0.032(7) 0.006(5) -0.025(6) -0.021(6)
C(17) 0.064(6) 0.151(10) 0.116(9) 0.069(6) -0.075(6) -0.119(8)
C(18) 0.059(11) 0.082(13) 0.080(15) 0.024(10) -0.055(12) -0.060(12)

loop_
_atom_type_symbol
_atom_type_description
_atom_type_scat_dispersion_real
_atom_type_scat_dispersion_imag
_atom_type_scat_source
C C 0.003 0.002
;

International Tables for Crystallography

(1992, Vol. C, Tables 4.2.6.8 and 6.1.1.4)

;
H H 0.000 0.000
;

International Tables for Crystallography

(1992, Vol. C, Table 6.1.1.4)

;
N N 0.006 0.003
;

International Tables for Crystallography

(1992, Vol. C, Tables 4.2.6.8 and 6.1.1.4)

;
Cl Cl 0.148 0.159
;

International Tables for Crystallography

(1992, Vol. C, Tables 4.2.6.8 and 6.1.1.4)

;
Pd Pd -0.999 1.007
;

International Tables for Crystallography

(1992, Vol. C, Tables 4.2.6.8 and 6.1.1.4)

;
Ir Ir -1.444 7.990
;

International Tables for Crystallography

(1992, Vol. C, Tables 4.2.6.8 and 6.1.1.4)

;

loop_
_geom_angle_atom_site_label_1
_geom_angle_atom_site_label_2
_geom_angle_atom_site_label_3
_geom_angle
_geom_angle_publ_flag
_geom_angle_site_symmetry_1
_geom_angle_site_symmetry_2
_geom_angle_site_symmetry_3
Cl(1) Ir(1) N(1) 86.44(17) yes . . .
Cl(1) Ir(1) N(1) 86.84(17) yes . . 2_566
Cl(1) Ir(1) C(2) 150.9(2) yes . . .
Cl(1) Ir(1) C(3) 111.5(2) yes . . .
Cl(1) Ir(1) C(4) 92.9(2) yes . . .
Cl(1) Ir(1) C(5) 109.8(2) yes . . .
Cl(1) Ir(1) C(6) 148.8(2) yes . . .
N(1) Ir(1) N(1) 74.20(16) yes . . 2_566
N(1) Ir(1) C(2) 98.6(2) yes . . .
N(1) Ir(1) C(3) 106.8(2) yes . . .
N(1) Ir(1) C(4) 142.17(19) yes . . .
N(1) Ir(1) C(5) 163.7(3) yes . . .
N(1) Ir(1) C(6) 124.5(2) yes . . .
N(1) Ir(1) C(2) 122.1(2) yes 2_566 . .
N(1) Ir(1) C(3) 161.7(2) yes 2_566 . .
N(1) Ir(1) C(4) 143.59(19) yes 2_566 . .
N(1) Ir(1) C(5) 107.5(2) yes 2_566 . .
N(1) Ir(1) C(6) 97.5(2) yes 2_566 . .
C(2) Ir(1) C(3) 39.6(3) yes . . .
C(2) Ir(1) C(4) 65.7(3) yes . . .
C(2) Ir(1) C(5) 66.4(2) yes . . .
C(2) Ir(1) C(6) 39.7(2) yes . . .
C(3) Ir(1) C(4) 39.2(2) yes . . .
C(3) Ir(1) C(5) 66.4(2) yes . . .
C(3) Ir(1) C(6) 66.6(2) yes . . .
C(4) Ir(1) C(5) 39.1(2) yes . . .
C(4) Ir(1) C(6) 65.6(3) yes . . .
C(5) Ir(1) C(6) 39.5(3) yes . . .
Cl(2) Pd(1) N(2) 84.27(18) yes . . .
Cl(2) Pd(1) C(12) 172.2(2) yes . . .
Cl(2) Pd(1) C(13) 137.79(19) yes . . .
Cl(2) Pd(1) C(14) 104.8(2) yes . . .
N(2) Pd(1) C(12) 102.1(3) yes . . .
N(2) Pd(1) C(13) 133.1(2) yes . . .
N(2) Pd(1) C(14) 171.0(2) yes . . .
C(12) Pd(1) C(13) 38.6(3) yes . . .
C(12) Pd(1) C(14) 68.9(3) yes . . .
C(13) Pd(1) C(14) 38.7(2) yes . . .
Cl(2) Pd(2) N(2) 84.4(2) yes . . .
Cl(2) Pd(2) C(15) 103.0(2) yes . . .
Cl(2) Pd(2) C(16) 138.1(3) yes . . .
Cl(2) Pd(2) C(17) 171.7(3) yes . . .
Cl(2) Pd(2) C(18) 137.4(5) yes . . .
N(2) Pd(2) C(15) 172.0(3) yes . . .
N(2) Pd(2) C(16) 134.4(4) yes . . .
N(2) Pd(2) C(17) 103.0(3) yes . . .
N(2) Pd(2) C(18) 133.9(5) yes . . .
C(15) Pd(2) C(16) 39.6(4) yes . . .
C(15) Pd(2) C(17) 69.4(4) yes . . .
C(15) Pd(2) C(18) 38.1(5) yes . . .
C(16) Pd(2) C(17) 36.5(4) yes . . .
C(16) Pd(2) C(18) 27.7(6) yes . . .
C(17) Pd(2) C(18) 34.3(6) yes . . .
Pd(1) Cl(2) Pd(2) 86.29(5) yes . . .
Ir(1) N(1) Ir(1) 105.80(18) yes . . 2_566
Ir(1) N(1) C(1) 126.4(3) yes . . .
Ir(1) N(1) C(1) 127.8(3) yes 2_566 . .
Pd(1) N(2) Pd(2) 104.8(2) yes . . .
Pd(1) N(2) C(1) 126.3(6) yes . . .
Pd(2) N(2) C(1) 128.3(7) yes . . .
N(1) C(1) N(2) 179.2(7) yes . . .
Ir(1) C(2) C(3) 71.3(4) yes . . .
Ir(1) C(2) C(6) 70.5(4) yes . . .
Ir(1) C(2) C(7) 124.5(3) yes . . .
C(3) C(2) C(6) 108.7(7) yes . . .
C(3) C(2) C(7) 124.6(5) yes . . .
C(6) C(2) C(7) 126.8(7) yes . . .
Ir(1) C(3) C(2) 69.0(3) yes . . .
Ir(1) C(3) C(4) 71.2(3) yes . . .
Ir(1) C(3) C(8) 126.5(4) yes . . .
C(2) C(3) C(4) 106.9(5) yes . . .
C(2) C(3) C(8) 126.6(7) yes . . .
C(4) C(3) C(8) 126.6(8) yes . . .
Ir(1) C(4) C(3) 69.6(3) yes . . .
Ir(1) C(4) C(5) 69.5(3) yes . . .
Ir(1) C(4) C(9) 126.2(4) yes . . .
C(3) C(4) C(5) 108.8(7) yes . . .
C(3) C(4) C(9) 126.4(6) yes . . .
C(5) C(4) C(9) 124.8(6) yes . . .
Ir(1) C(5) C(4) 71.4(3) yes . . .
Ir(1) C(5) C(6) 69.7(3) yes . . .
Ir(1) C(5) C(10) 126.5(4) yes . . .
C(4) C(5) C(6) 107.7(6) yes . . .
C(4) C(5) C(10) 126.4(8) yes . . .
C(6) C(5) C(10) 125.9(7) yes . . .
Ir(1) C(6) C(2) 69.8(3) yes . . .
Ir(1) C(6) C(5) 70.9(4) yes . . .
Ir(1) C(6) C(11) 124.8(4) yes . . .
C(2) C(6) C(5) 108.0(6) yes . . .
C(2) C(6) C(11) 125.0(8) yes . . .
C(5) C(6) C(11) 127.1(6) yes . . .
Pd(1) C(12) C(13) 70.7(5) yes . . .
Pd(1) C(13) C(12) 70.7(6) yes . . .
Pd(1) C(13) C(14) 72.6(5) yes . . .
C(12) C(13) C(14) 118.5(6) yes . . .
Pd(1) C(14) C(13) 68.7(5) yes . . .
Pd(2) C(15) C(16) 68.0(9) yes . . .
Pd(2) C(15) C(18) 71.3(13) yes . . .
C(16) C(15) C(18) 42.0(9) yes . . .
Pd(2) C(16) C(15) 72.4(9) yes . . .
Pd(2) C(16) C(17) 73.3(11) yes . . .
Pd(2) C(16) C(18) 80(2) yes . . .
C(15) C(16) C(17) 123.9(13) yes . . .
C(15) C(16) C(18) 67.5(14) yes . . .
C(17) C(16) C(18) 63.8(14) yes . . .
Pd(2) C(17) C(16) 70.2(11) yes . . .
Pd(2) C(17) C(18) 74.3(15) yes . . .
C(16) C(17) C(18) 46.3(10) yes . . .
Pd(2) C(18) C(15) 70.6(13) yes . . .
Pd(2) C(18) C(16) 72(2) yes . . .
Pd(2) C(18) C(17) 71.5(15) yes . . .
C(15) C(18) C(16) 70.6(14) yes . . .
C(15) C(18) C(17) 131(2) yes . . .
C(16) C(18) C(17) 69.9(15) yes . . .
C(2) C(7) H(10) 109.5 no . . .
C(2) C(7) H(11) 109.5 no . . .
C(2) C(7) H(12) 109.5 no . . .
H(10) C(7) H(11) 109.5 no . . .
H(10) C(7) H(12) 109.5 no . . .
H(11) C(7) H(12) 109.5 no . . .
C(3) C(8) H(13) 109.5 no . . .
C(3) C(8) H(14) 109.5 no . . .
C(3) C(8) H(15) 109.5 no . . .
H(13) C(8) H(14) 109.5 no . . .
H(13) C(8) H(15) 109.5 no . . .
H(14) C(8) H(15) 109.5 no . . .
C(4) C(9) H(1) 109.5 no . . .
C(4) C(9) H(2) 109.5 no . . .
C(4) C(9) H(3) 109.5 no . . .
H(1) C(9) H(2) 109.5 no . . .
H(1) C(9) H(3) 109.5 no . . .
H(2) C(9) H(3) 109.5 no . . .
C(5) C(10) H(4) 109.5 no . . .
C(5) C(10) H(5) 109.5 no . . .
C(5) C(10) H(6) 109.5 no . . .
H(4) C(10) H(5) 109.5 no . . .
H(4) C(10) H(6) 109.5 no . . .
H(5) C(10) H(6) 109.5 no . . .
C(6) C(11) H(7) 109.5 no . . .
C(6) C(11) H(8) 109.5 no . . .
C(6) C(11) H(9) 109.5 no . . .
H(7) C(11) H(8) 109.5 no . . .
H(7) C(11) H(9) 109.5 no . . .
H(8) C(11) H(9) 109.5 no . . .
Pd(1) C(12) H(16) 73.4 no . . .
Pd(1) C(12) H(17) 128.0 no . . .
C(13) C(12) H(16) 120.0 no . . .
C(13) C(12) H(17) 120.0 no . . .
H(16) C(12) H(17) 120.0 no . . .
Pd(1) C(13) H(18) 128.0 no . . .
C(12) C(13) H(18) 120.7 no . . .
C(14) C(13) H(18) 120.7 no . . .
Pd(1) C(14) H(19) 74.1 no . . .
Pd(1) C(14) H(20) 129.6 no . . .
C(13) C(14) H(19) 120.0 no . . .
C(13) C(14) H(20) 120.0 no . . .
H(19) C(14) H(20) 120.0 no . . .

loop_
_geom_bond_atom_site_label_1
_geom_bond_atom_site_label_2
_geom_bond_distance
_geom_bond_publ_flag
_geom_bond_site_symmetry_1
_geom_bond_site_symmetry_2
Ir(1) Cl(1) 2.420(2) yes . .
Ir(1) N(1) 2.116(4) yes . .
Ir(1) N(1) 2.122(4) yes . 2_566
Ir(1) C(2) 2.117(7) yes . .
Ir(1) C(3) 2.148(5) yes . .
Ir(1) C(4) 2.168(6) yes . .
Ir(1) C(5) 2.142(5) yes . .
Ir(1) C(6) 2.126(6) yes . .
Pd(1) Cl(2) 2.422(2) yes . .
Pd(1) N(2) 2.088(7) yes . .
Pd(1) C(12) 2.099(9) yes . .
Pd(1) C(13) 2.099(10) yes . .
Pd(1) C(14) 2.151(10) yes . .
Pd(2) Cl(2) 2.415(2) yes . .
Pd(2) N(2) 2.087(7) yes . .
Pd(2) C(15) 2.128(10) yes . .
Pd(2) C(16) 2.07(2) yes . .
Pd(2) C(17) 2.106(16) yes . .
Pd(2) C(18) 2.14(3) yes . .
N(1) C(1) 1.216(6) yes . .
N(2) C(1) 1.222(7) yes . .
C(2) C(3) 1.446(12) yes . .
C(2) C(6) 1.441(8) yes . .
C(2) C(7) 1.509(13) yes . .
C(3) C(4) 1.448(10) yes . .
C(3) C(8) 1.486(9) yes . .
C(4) C(5) 1.441(10) yes . .
C(4) C(9) 1.486(14) yes . .
C(5) C(6) 1.441(13) yes . .
C(5) C(10) 1.490(11) yes . .
C(6) C(11) 1.490(12) yes . .
C(12) C(13) 1.389(10) yes . .
C(13) C(14) 1.407(9) yes . .
C(15) C(16) 1.422(16) yes . .
C(15) C(18) 1.39(2) yes . .
C(16) C(17) 1.309(16) yes . .
C(16) C(18) 1.01(2) yes . .
C(17) C(18) 1.25(2) yes . .
C(7) H(10) 0.980 no . .
C(7) H(11) 0.980 no . .
C(7) H(12) 0.980 no . .
C(8) H(13) 0.980 no . .
C(8) H(14) 0.980 no . .
C(8) H(15) 0.980 no . .
C(9) H(1) 0.980 no . .
C(9) H(2) 0.980 no . .
C(9) H(3) 0.980 no . .
C(10) H(4) 0.980 no . .
C(10) H(5) 0.980 no . .
C(10) H(6) 0.980 no . .
C(11) H(7) 0.980 no . .
C(11) H(8) 0.980 no . .
C(11) H(9) 0.980 no . .
C(12) H(16) 0.950 no . .
C(12) H(17) 0.950 no . .
C(13) H(18) 0.950 no . .
C(14) H(19) 0.950 no . .
C(14) H(20) 0.950 no . .

loop_
_geom_torsion_atom_site_label_1
_geom_torsion_atom_site_label_2
_geom_torsion_atom_site_label_3
_geom_torsion_atom_site_label_4
_geom_torsion
_geom_torsion_publ_flag
_geom_torsion_site_symmetry_1
_geom_torsion_site_symmetry_2
_geom_torsion_site_symmetry_3
_geom_torsion_site_symmetry_4
Cl(1) Ir(1) N(1) Ir(1) -87.7(2) ? . . . 2_566
Cl(1) Ir(1) N(1) C(1) 90.7(6) ? . . . .
Cl(1) Ir(1) N(1) Ir(1) 87.2(2) ? . . 2_566 2_566
Cl(1) Ir(1) N(1) C(1) -94.4(7) ? . . 2_566 2_566
Cl(1) Ir(1) C(2) C(3) 7.6(5) ? . . . .
Cl(1) Ir(1) C(2) C(6) 126.1(4) ? . . . .
Cl(1) Ir(1) C(2) C(7) -112.1(6) ? . . . .
Cl(1) Ir(1) C(3) C(2) -176.0(2) ? . . . .
Cl(1) Ir(1) C(3) C(4) 66.6(4) ? . . . .
Cl(1) Ir(1) C(3) C(8) -55.4(8) ? . . . .
Cl(1) Ir(1) C(4) C(3) -121.2(4) ? . . . .
Cl(1) Ir(1) C(4) C(5) 118.5(4) ? . . . .
Cl(1) Ir(1) C(4) C(9) -0.3(5) ? . . . .
Cl(1) Ir(1) C(5) C(4) -68.9(4) ? . . . .
Cl(1) Ir(1) C(5) C(6) 173.2(3) ? . . . .
Cl(1) Ir(1) C(5) C(10) 53.0(8) ? . . . .
Cl(1) Ir(1) C(6) C(2) -130.7(4) ? . . . .
Cl(1) Ir(1) C(6) C(5) -12.3(5) ? . . . .
Cl(1) Ir(1) C(6) C(11) 110.1(7) ? . . . .
N(1) Ir(1) N(1) C(1) 178.4(7) ? . . 2_566 2_566
N(1) Ir(1) N(1) C(1) 178.4(7) ? 2_566 . . .
N(1) Ir(1) C(2) C(3) 105.9(3) ? . . . .
N(1) Ir(1) C(2) C(6) -135.6(4) ? . . . .
N(1) Ir(1) C(2) C(7) -13.8(6) ? . . . .
C(2) Ir(1) N(1) Ir(1) 121.1(2) ? . . . 2_566
C(2) Ir(1) N(1) C(1) -60.5(7) ? . . . .
N(1) Ir(1) C(3) C(2) -83.3(3) ? . . . .
N(1) Ir(1) C(3) C(4) 159.4(4) ? . . . .
N(1) Ir(1) C(3) C(8) 37.4(9) ? . . . .
C(3) Ir(1) N(1) Ir(1) 160.9(3) ? . . . 2_566
C(3) Ir(1) N(1) C(1) -20.7(7) ? . . . .
N(1) Ir(1) C(4) C(3) -33.3(7) ? . . . .
N(1) Ir(1) C(4) C(5) -153.6(4) ? . . . .
N(1) Ir(1) C(4) C(9) 87.6(6) ? . . . .
C(4) Ir(1) N(1) Ir(1) -177.8(3) ? . . . 2_566
C(4) Ir(1) N(1) C(1) 0.6(9) ? . . . .
N(1) Ir(1) C(5) C(4) 104.6(8) ? . . . .
N(1) Ir(1) C(5) C(6) -13.2(9) ? . . . .
N(1) Ir(1) C(5) C(10) -133.5(8) ? . . . .
C(5) Ir(1) N(1) Ir(1) 98.4(7) ? . . . 2_566
C(5) Ir(1) N(1) C(1) -83.2(10) ? . . . .
N(1) Ir(1) C(6) C(2) 57.1(5) ? . . . .
N(1) Ir(1) C(6) C(5) 175.5(3) ? . . . .
N(1) Ir(1) C(6) C(11) -62.1(7) ? . . . .
C(6) Ir(1) N(1) Ir(1) 88.2(3) ? . . . 2_566
C(6) Ir(1) N(1) C(1) -93.4(7) ? . . . .
N(1) Ir(1) C(2) C(3) -177.4(2) ? 2_566 . . .
N(1) Ir(1) C(2) C(6) -58.9(4) ? 2_566 . . .
N(1) Ir(1) C(2) C(7) 62.9(6) ? 2_566 . . .
C(2) Ir(1) N(1) Ir(1) -90.4(2) ? . . 2_566 2_566
C(2) Ir(1) N(1) C(1) 88.0(7) ? . . 2_566 2_566
N(1) Ir(1) C(3) C(2) 7.0(8) ? 2_566 . . .
N(1) Ir(1) C(3) C(4) -110.3(7) ? 2_566 . . .
N(1) Ir(1) C(3) C(8) 127.6(8) ? 2_566 . . .
C(3) Ir(1) N(1) Ir(1) -95.6(6) ? . . 2_566 2_566
C(3) Ir(1) N(1) C(1) 82.7(10) ? . . 2_566 2_566
N(1) Ir(1) C(4) C(3) 150.2(4) ? 2_566 . . .
N(1) Ir(1) C(4) C(5) 29.9(7) ? 2_566 . . .
N(1) Ir(1) C(4) C(9) -88.9(6) ? 2_566 . . .
C(4) Ir(1) N(1) Ir(1) 177.8(4) ? . . 2_566 2_566
C(4) Ir(1) N(1) C(1) -3.9(9) ? . . 2_566 2_566
N(1) Ir(1) C(5) C(4) -161.9(4) ? 2_566 . . .
N(1) Ir(1) C(5) C(6) 80.3(4) ? 2_566 . . .
N(1) Ir(1) C(5) C(10) -40.0(8) ? 2_566 . . .
C(5) Ir(1) N(1) Ir(1) -163.0(3) ? . . 2_566 2_566
C(5) Ir(1) N(1) C(1) 15.3(8) ? . . 2_566 2_566
N(1) Ir(1) C(6) C(2) 133.0(4) ? 2_566 . . .
N(1) Ir(1) C(6) C(5) -108.6(3) ? 2_566 . . .
N(1) Ir(1) C(6) C(11) 13.8(7) ? 2_566 . . .
C(6) Ir(1) N(1) Ir(1) -123.8(3) ? . . 2_566 2_566
C(6) Ir(1) N(1) C(1) 54.5(7) ? . . 2_566 2_566
C(2) Ir(1) C(3) C(4) -117.3(5) ? . . . .
C(2) Ir(1) C(3) C(8) 120.6(9) ? . . . .
C(3) Ir(1) C(2) C(6) 118.5(5) ? . . . .
C(3) Ir(1) C(2) C(7) -119.7(7) ? . . . .
C(2) Ir(1) C(4) C(3) 38.5(4) ? . . . .
C(2) Ir(1) C(4) C(5) -81.9(5) ? . . . .
C(2) Ir(1) C(4) C(9) 159.3(6) ? . . . .
C(4) Ir(1) C(2) C(3) -38.0(3) ? . . . .
C(4) Ir(1) C(2) C(6) 80.5(4) ? . . . .
C(4) Ir(1) C(2) C(7) -157.7(6) ? . . . .
C(2) Ir(1) C(5) C(4) 80.0(5) ? . . . .
C(2) Ir(1) C(5) C(6) -37.8(3) ? . . . .
C(2) Ir(1) C(5) C(10) -158.1(8) ? . . . .
C(5) Ir(1) C(2) C(3) -80.9(3) ? . . . .
C(5) Ir(1) C(2) C(6) 37.6(4) ? . . . .
C(5) Ir(1) C(2) C(7) 159.4(7) ? . . . .
C(2) Ir(1) C(6) C(5) 118.4(5) ? . . . .
C(2) Ir(1) C(6) C(11) -119.2(9) ? . . . .
C(6) Ir(1) C(2) C(3) -118.5(5) ? . . . .
C(6) Ir(1) C(2) C(7) 121.8(8) ? . . . .
C(3) Ir(1) C(4) C(5) -120.3(7) ? . . . .
C(3) Ir(1) C(4) C(9) 120.9(7) ? . . . .
C(4) Ir(1) C(3) C(2) 117.3(5) ? . . . .
C(4) Ir(1) C(3) C(8) -122.0(10) ? . . . .
C(3) Ir(1) C(5) C(4) 36.5(4) ? . . . .
C(3) Ir(1) C(5) C(6) -81.3(4) ? . . . .
C(3) Ir(1) C(5) C(10) 158.5(9) ? . . . .
C(5) Ir(1) C(3) C(2) 80.9(4) ? . . . .
C(5) Ir(1) C(3) C(4) -36.4(4) ? . . . .
C(5) Ir(1) C(3) C(8) -158.4(9) ? . . . .
C(3) Ir(1) C(6) C(2) -37.6(4) ? . . . .
C(3) Ir(1) C(6) C(5) 80.8(4) ? . . . .
C(3) Ir(1) C(6) C(11) -156.8(8) ? . . . .
C(6) Ir(1) C(3) C(2) 37.7(3) ? . . . .
C(6) Ir(1) C(3) C(4) -79.6(4) ? . . . .
C(6) Ir(1) C(3) C(8) 158.4(9) ? . . . .
C(4) Ir(1) C(5) C(6) -117.8(6) ? . . . .
C(4) Ir(1) C(5) C(10) 122.0(10) ? . . . .
C(5) Ir(1) C(4) C(3) 120.3(7) ? . . . .
C(5) Ir(1) C(4) C(9) -118.8(7) ? . . . .
C(4) Ir(1) C(6) C(2) -80.7(4) ? . . . .
C(4) Ir(1) C(6) C(5) 37.7(3) ? . . . .
C(4) Ir(1) C(6) C(11) 160.1(7) ? . . . .
C(6) Ir(1) C(4) C(3) 82.2(5) ? . . . .
C(6) Ir(1) C(4) C(5) -38.1(4) ? . . . .
C(6) Ir(1) C(4) C(9) -156.9(6) ? . . . .
C(5) Ir(1) C(6) C(2) -118.4(5) ? . . . .
C(5) Ir(1) C(6) C(11) 122.4(8) ? . . . .
C(6) Ir(1) C(5) C(4) 117.8(6) ? . . . .
C(6) Ir(1) C(5) C(10) -120.2(9) ? . . . .
Cl(2) Pd(1) N(2) Pd(2) 3.42(16) ? . . . .
Cl(2) Pd(1) N(2) C(1) 175.3(4) ? . . . .
N(2) Pd(1) Cl(2) Pd(2) -2.86(13) ? . . . .
Cl(2) Pd(1) C(12) C(13) -66.9(17) ? . . . .
C(12) Pd(1) Cl(2) Pd(2) -148.5(16) ? . . . .
Cl(2) Pd(1) C(13) C(12) 169.3(4) ? . . . .
Cl(2) Pd(1) C(13) C(14) 39.5(5) ? . . . .
C(13) Pd(1) Cl(2) Pd(2) 152.8(3) ? . . . .
Cl(2) Pd(1) C(14) C(13) -153.8(3) ? . . . .
C(14) Pd(1) Cl(2) Pd(2) 177.08(16) ? . . . .
N(2) Pd(1) C(12) C(13) 148.2(4) ? . . . .
C(12) Pd(1) N(2) Pd(2) 178.9(2) ? . . . .
C(12) Pd(1) N(2) C(1) -9.2(5) ? . . . .
N(2) Pd(1) C(13) C(12) -44.8(6) ? . . . .
N(2) Pd(1) C(13) C(14) -174.6(3) ? . . . .
C(13) Pd(1) N(2) Pd(2) -154.3(2) ? . . . .
C(13) Pd(1) N(2) C(1) 17.6(6) ? . . . .
N(2) Pd(1) C(14) C(13) 25.9(14) ? . . . .
C(14) Pd(1) N(2) Pd(2) -176.2(12) ? . . . .
C(14) Pd(1) N(2) C(1) -4.3(15) ? . . . .
C(12) Pd(1) C(13) C(14) -129.8(6) ? . . . .
C(12) Pd(1) C(14) C(13) 31.0(3) ? . . . .
C(14) Pd(1) C(12) C(13) -31.0(4) ? . . . .
C(14) Pd(1) C(13) C(12) 129.8(6) ? . . . .
Cl(2) Pd(2) N(2) Pd(1) -3.43(16) ? . . . .
Cl(2) Pd(2) N(2) C(1) -175.1(4) ? . . . .
N(2) Pd(2) Cl(2) Pd(1) 2.86(13) ? . . . .
Cl(2) Pd(2) C(15) C(16) 156.8(5) ? . . . .
Cl(2) Pd(2) C(15) C(18) -158.4(9) ? . . . .
C(15) Pd(2) Cl(2) Pd(1) 179.96(12) ? . . . .
Cl(2) Pd(2) C(16) C(15) -35.1(8) ? . . . .
Cl(2) Pd(2) C(16) C(17) -170.0(5) ? . . . .
Cl(2) Pd(2) C(16) C(18) -104.5(13) ? . . . .
C(16) Pd(2) Cl(2) Pd(1) -158.0(5) ? . . . .
Cl(2) Pd(2) C(17) C(16) 54(2) ? . . . .
Cl(2) Pd(2) C(17) C(18) 5(2) ? . . . .
C(17) Pd(2) Cl(2) Pd(1) 156.2(19) ? . . . .
Cl(2) Pd(2) C(18) C(15) 32.0(12) ? . . . .
Cl(2) Pd(2) C(18) C(16) 107.0(13) ? . . . .
Cl(2) Pd(2) C(18) C(17) -178.9(5) ? . . . .
C(18) Pd(2) Cl(2) Pd(1) 160.4(7) ? . . . .
N(2) Pd(2) C(15) C(16) -44.4(19) ? . . . .
N(2) Pd(2) C(15) C(18) 0(2) ? . . . .
C(15) Pd(2) N(2) Pd(1) -162.7(17) ? . . . .
C(15) Pd(2) N(2) C(1) 26(2) ? . . . .
N(2) Pd(2) C(16) C(15) 172.2(3) ? . . . .
N(2) Pd(2) C(16) C(17) 37.3(9) ? . . . .
N(2) Pd(2) C(16) C(18) 102.8(13) ? . . . .
C(16) Pd(2) N(2) Pd(1) 158.7(4) ? . . . .
C(16) Pd(2) N(2) C(1) -13.0(7) ? . . . .
N(2) Pd(2) C(17) C(16) -153.7(7) ? . . . .
N(2) Pd(2) C(17) C(18) 157.7(9) ? . . . .
C(17) Pd(2) N(2) Pd(1) -179.6(3) ? . . . .
C(17) Pd(2) N(2) C(1) 8.7(5) ? . . . .
N(2) Pd(2) C(18) C(15) -179.9(3) ? . . . .
N(2) Pd(2) C(18) C(16) -104.9(12) ? . . . .
N(2) Pd(2) C(18) C(17) -30.8(13) ? . . . .
C(18) Pd(2) N(2) Pd(1) -162.4(7) ? . . . .
C(18) Pd(2) N(2) C(1) 25.9(9) ? . . . .
C(15) Pd(2) C(16) C(17) -134.9(10) ? . . . .
C(15) Pd(2) C(16) C(18) -69.4(13) ? . . . .
C(16) Pd(2) C(15) C(18) 44.8(10) ? . . . .
C(15) Pd(2) C(17) C(16) 28.8(7) ? . . . .
C(15) Pd(2) C(17) C(18) -19.8(9) ? . . . .
C(17) Pd(2) C(15) C(16) -26.8(6) ? . . . .
C(17) Pd(2) C(15) C(18) 18.0(9) ? . . . .
C(15) Pd(2) C(18) C(16) 75.0(12) ? . . . .
C(15) Pd(2) C(18) C(17) 149.1(15) ? . . . .
C(18) Pd(2) C(15) C(16) -44.8(10) ? . . . .
C(16) Pd(2) C(17) C(18) -48.6(11) ? . . . .
C(17) Pd(2) C(16) C(15) 134.9(10) ? . . . .
C(17) Pd(2) C(16) C(18) 65.5(14) ? . . . .
C(16) Pd(2) C(18) C(15) -75.0(12) ? . . . .
C(16) Pd(2) C(18) C(17) 74.1(15) ? . . . .
C(18) Pd(2) C(16) C(15) 69.4(13) ? . . . .
C(18) Pd(2) C(16) C(17) -65.5(14) ? . . . .
C(17) Pd(2) C(18) C(15) -149.1(15) ? . . . .
C(17) Pd(2) C(18) C(16) -74.1(15) ? . . . .
C(18) Pd(2) C(17) C(16) 48.6(11) ? . . . .
Ir(1) N(1) C(1) N(2) 55(51) ? . . . .
Ir(1) N(1) C(1) N(2) -127(50) ? 2_566 . . .
Pd(1) N(2) C(1) N(1) 66(51) ? . . . .
Pd(2) N(2) C(1) N(1) -124(51) ? . . . .
Ir(1) C(2) C(3) C(4) 61.5(3) ? . . . .
Ir(1) C(2) C(3) C(8) -120.6(5) ? . . . .
Ir(1) C(2) C(6) C(5) -60.9(4) ? . . . .
Ir(1) C(2) C(6) C(11) 119.0(5) ? . . . .
C(3) C(2) C(6) Ir(1) 61.5(4) ? . . . .
C(3) C(2) C(6) C(5) 0.6(6) ? . . . .
C(3) C(2) C(6) C(11) -179.5(5) ? . . . .
C(6) C(2) C(3) Ir(1) -60.9(3) ? . . . .
C(6) C(2) C(3) C(4) 0.5(6) ? . . . .
C(6) C(2) C(3) C(8) 178.4(5) ? . . . .
C(7) C(2) C(3) Ir(1) 119.6(5) ? . . . .
C(7) C(2) C(3) C(4) -178.9(5) ? . . . .
C(7) C(2) C(3) C(8) -1.0(8) ? . . . .
C(7) C(2) C(6) Ir(1) -119.1(5) ? . . . .
C(7) C(2) C(6) C(5) -180.0(5) ? . . . .
C(7) C(2) C(6) C(11) -0.1(7) ? . . . .
Ir(1) C(3) C(4) C(5) 58.6(3) ? . . . .
Ir(1) C(3) C(4) C(9) -120.6(6) ? . . . .
C(2) C(3) C(4) Ir(1) -60.1(3) ? . . . .
C(2) C(3) C(4) C(5) -1.4(6) ? . . . .
C(2) C(3) C(4) C(9) 179.3(5) ? . . . .
C(8) C(3) C(4) Ir(1) 122.0(5) ? . . . .
C(8) C(3) C(4) C(5) -179.4(5) ? . . . .
C(8) C(3) C(4) C(9) 1.4(9) ? . . . .
Ir(1) C(4) C(5) C(6) 60.5(3) ? . . . .
Ir(1) C(4) C(5) C(10) -122.1(6) ? . . . .
C(3) C(4) C(5) Ir(1) -58.7(3) ? . . . .
C(3) C(4) C(5) C(6) 1.8(6) ? . . . .
C(3) C(4) C(5) C(10) 179.2(5) ? . . . .
C(9) C(4) C(5) Ir(1) 120.5(5) ? . . . .
C(9) C(4) C(5) C(6) -178.9(5) ? . . . .
C(9) C(4) C(5) C(10) -1.6(9) ? . . . .
Ir(1) C(5) C(6) C(2) 60.2(3) ? . . . .
Ir(1) C(5) C(6) C(11) -119.7(6) ? . . . .
C(4) C(5) C(6) Ir(1) -61.7(3) ? . . . .
C(4) C(5) C(6) C(2) -1.5(6) ? . . . .
C(4) C(5) C(6) C(11) 178.6(5) ? . . . .
C(10) C(5) C(6) Ir(1) 120.9(6) ? . . . .
C(10) C(5) C(6) C(2) -178.9(5) ? . . . .
C(10) C(5) C(6) C(11) 1.3(9) ? . . . .
Pd(1) C(12) C(13) C(14) 56.6(9) ? . . . .
C(12) C(13) C(14) Pd(1) -55.6(9) ? . . . .
Pd(2) C(15) C(16) C(17) 54.8(17) ? . . . .
Pd(2) C(15) C(16) C(18) 86(2) ? . . . .
Pd(2) C(15) C(18) C(16) -77.5(18) ? . . . .
Pd(2) C(15) C(18) C(17) -40(2) ? . . . .
C(16) C(15) C(18) Pd(2) 77.5(18) ? . . . .
C(16) C(15) C(18) C(17) 37(2) ? . . . .
C(18) C(15) C(16) Pd(2) -86(2) ? . . . .
C(18) C(15) C(16) C(17) -31(2) ? . . . .
Pd(2) C(16) C(17) C(18) 87(2) ? . . . .
Pd(2) C(16) C(18) C(15) 75.0(10) ? . . . .
Pd(2) C(16) C(18) C(17) -76.2(12) ? . . . .
C(15) C(16) C(17) Pd(2) -54.5(16) ? . . . .
C(15) C(16) C(17) C(18) 32(2) ? . . . .
C(15) C(16) C(18) Pd(2) -75.0(10) ? . . . .
C(15) C(16) C(18) C(17) -151(2) ? . . . .
C(17) C(16) C(18) Pd(2) 76.2(12) ? . . . .
C(17) C(16) C(18) C(15) 151(2) ? . . . .
C(18) C(16) C(17) Pd(2) -87(2) ? . . . .
Pd(2) C(17) C(18) C(15) 40(2) ? . . . .
Pd(2) C(17) C(18) C(16) 77.5(18) ? . . . .
C(16) C(17) C(18) Pd(2) -77.5(18) ? . . . .
C(16) C(17) C(18) C(15) -37(2) ? . . . .
